data_4067768
loop_
_publ_author_name
'Kawakami, Yoshiteru'
'Sakuma, Yoshinobu'
'Wakuda, Takashi'
'Nakai, Tatsuya'
'Shirasaka, Masayoshi'
'Kabe, Yoshio'

_publ_section_title
;
 Hydrogen-Bonding 3D Networks by Polyhedral Organosilanols: Selective
 Inclusion of Hydrocarbons in Open Frameworks
;
_journal_issue 15
_journal_name_full Organometallics
_journal_page_first 3281
_journal_paper_doi 10.1021/om901120m
_journal_volume 29
_journal_year 2010
_chemical_compound_source 'synthetical product'
_chemical_formula_moiety 'C49 H76 O4 Si4, C6 H14'
_chemical_formula_sum 'C55 H90 O4 Si4'
_chemical_formula_weight 927.63
_chemical_name_common Tetrakis(4-diisopropylhydroxysilylphenyl)methane
_chemical_name_systematic
;
 ?
;
_space_group_IT_number 7
_symmetry_cell_setting monoclinic
_symmetry_space_group_name_Hall 'P -2yac'
_symmetry_space_group_name_H-M 'P 1 n 1'
_atom_sites_solution_hydrogens geom
_atom_sites_solution_primary direct
_atom_sites_solution_secondary difmap
_audit_creation_method SHELXL
_cell_angle_alpha 90.00
_cell_angle_beta 90.47(1)
_cell_angle_gamma 90.00
_cell_formula_units_Z 2
_cell_length_a 12.591(2)
_cell_length_b 13.083(3)
_cell_length_c 17.732(3)
_cell_measurement_reflns_used 0
_cell_measurement_temperature 150(2)
_cell_measurement_theta_max 0
_cell_measurement_theta_min 0
_cell_volume 2920.9(10)
_computing_molecular_graphics 'Ortep-3 for Windows (Farrugia, 1997)'
_computing_publication_material 'WinGX publication routines (Farrugia, 1999)'
_computing_structure_refinement 'SHELXL-97 (Sheldrick, 1997)'
_computing_structure_solution 'SIR2004 (Giacovazzo et al, 2004)'
_diffrn_ambient_temperature 150(2)
_diffrn_measured_fraction_theta_full 0.971
_diffrn_measured_fraction_theta_max 0.971
_diffrn_radiation_monochromator graphite
_diffrn_radiation_source 'fine-focus sealed tube'
_diffrn_radiation_type MoK\a
_diffrn_radiation_wavelength 0.71073
_diffrn_reflns_av_R_equivalents 0.0574
_diffrn_reflns_av_sigmaI/netI 0.0512
_diffrn_reflns_limit_h_max 16
_diffrn_reflns_limit_h_min -16
_diffrn_reflns_limit_k_max 16
_diffrn_reflns_limit_k_min -16
_diffrn_reflns_limit_l_max 22
_diffrn_reflns_limit_l_min -23
_diffrn_reflns_number 25779
_diffrn_reflns_theta_full 27.69
_diffrn_reflns_theta_max 27.69
_diffrn_reflns_theta_min 3.11
_exptl_absorpt_coefficient_mu 0.141
_exptl_absorpt_correction_type none
_exptl_crystal_colour colourless
_exptl_crystal_density_diffrn 1.055
_exptl_crystal_density_method 'not measured'
_exptl_crystal_description prism
_exptl_crystal_F_000 1016
_exptl_crystal_size_max 0.5
_exptl_crystal_size_mid 0.4
_exptl_crystal_size_min 0.3
_refine_diff_density_max 0.778
_refine_diff_density_min -0.268
_refine_diff_density_rms 0.061
_refine_ls_abs_structure_details 'Flack H D (1983), Acta Cryst. A39, 876-881'
_refine_ls_abs_structure_Flack 0.93(12)
_refine_ls_extinction_method none
_refine_ls_goodness_of_fit_ref 1.027
_refine_ls_hydrogen_treatment mixed
_refine_ls_matrix_type full
_refine_ls_number_parameters 580
_refine_ls_number_reflns 12431
_refine_ls_number_restraints 15
_refine_ls_restrained_S_all 1.029
_refine_ls_R_factor_all 0.0910
_refine_ls_R_factor_gt 0.0672
_refine_ls_shift/su_max 0.030
_refine_ls_shift/su_mean 0.001
_refine_ls_structure_factor_coef Fsqd
_refine_ls_weighting_details 'calc w=1/[\s^2^(Fo^2^)+(0.1157P)^2^+1.0071P] where P=(Fo^2^+2Fc^2^)/3'
_refine_ls_weighting_scheme calc
_refine_ls_wR_factor_gt 0.1770
_refine_ls_wR_factor_ref 0.2018
_reflns_number_gt 9529
_reflns_number_total 12431
_reflns_threshold_expression >2sigma(I)
_cod_data_source_file om901120m_si_001.cif
_cod_data_source_block C(C6H4Si(i-Pr)2OH)4_C6H14
_cod_original_sg_symbol_H-M 'P n'
_cod_database_code 4067768

loop_
_symmetry_equiv_pos_as_xyz
'x, y, z'
'x+1/2, -y, z+1/2'

loop_
_atom_site_label
_atom_site_type_symbol
_atom_site_fract_x
_atom_site_fract_y
_atom_site_fract_z
_atom_site_U_iso_or_equiv
_atom_site_adp_type
_atom_site_occupancy
_atom_site_symmetry_multiplicity
_atom_site_calc_flag
_atom_site_refinement_flags
C1 C 0.4468(2) 0.1842(3) -0.12317(18) 0.0363(7) Uani 1 1 d .
C2 C 0.5685(3) 0.1862(3) -0.10844(18) 0.0360(7) Uani 1 1 d .
C3 C 0.6143(3) 0.2736(3) -0.0757(3) 0.0517(10) Uani 1 1 d .
H3 H 0.5724 0.3309 -0.0670 0.062 Uiso 1 1 calc R
C4 C 0.7209(3) 0.2757(3) -0.0561(2) 0.0505(9) Uani 1 1 d .
H4 H 0.7487 0.3340 -0.0334 0.061 Uiso 1 1 calc R
C5 C 0.7887(3) 0.1912(3) -0.0695(2) 0.0443(8) Uani 1 1 d .
C6 C 0.7420(3) 0.1065(3) -0.1033(3) 0.0539(10) Uani 1 1 d .
H6 H 0.7840 0.0500 -0.1142 0.065 Uiso 1 1 calc R
C7 C 0.6347(3) 0.1034(3) -0.1213(2) 0.0508(9) Uani 1 1 d .
H7 H 0.6064 0.0443 -0.1425 0.061 Uiso 1 1 calc R
C8 C 1.0159(6) 0.1487(9) -0.1865(4) 0.129(3) Uani 1 1 d .
H8A H 1.0355 0.0838 -0.1653 0.194 Uiso 1 1 calc R
H8B H 1.0658 0.1672 -0.2248 0.194 Uiso 1 1 calc R
H8C H 0.9461 0.1440 -0.2083 0.194 Uiso 1 1 calc R
C9 C 1.0166(4) 0.2299(6) -0.1245(3) 0.0801(17) Uani 1 1 d .
H9 H 1.0897 0.2346 -0.1056 0.096 Uiso 1 1 calc R
C10 C 0.9864(9) 0.3362(8) -0.1543(6) 0.146(4) Uani 1 1 d .
H10A H 0.9886 0.3846 -0.1137 0.219 Uiso 1 1 calc R
H10B H 0.9160 0.3341 -0.1755 0.219 Uiso 1 1 calc R
H10C H 1.0357 0.3565 -0.1926 0.219 Uiso 1 1 calc R
C11 C 0.9080(8) 0.0262(7) 0.0588(5) 0.121(3) Uani 1 1 d .
H11A H 0.8335 0.0349 0.0488 0.182 Uiso 1 1 calc R
H11B H 0.9281 0.0667 0.1018 0.182 Uiso 1 1 calc R
H11C H 0.9225 -0.0445 0.0691 0.182 Uiso 1 1 calc R
C12 C 0.9708(4) 0.0600(4) -0.0091(3) 0.0706(13) Uani 1 1 d .
H12 H 0.9513 0.0131 -0.0500 0.085 Uiso 1 1 calc R
C13 C 1.0893(6) 0.0489(7) 0.0018(7) 0.136(3) Uani 1 1 d .
H13A H 1.1250 0.0719 -0.0427 0.204 Uiso 1 1 calc R
H13B H 1.1063 -0.0215 0.0109 0.204 Uiso 1 1 calc R
H13C H 1.1118 0.0894 0.0442 0.204 Uiso 1 1 calc R
C14 C 0.4155(3) 0.2535(3) -0.19076(19) 0.0379(7) Uani 1 1 d .
C15 C 0.3203(3) 0.2358(3) -0.2265(2) 0.0523(10) Uani 1 1 d .
H15 H 0.2758 0.1845 -0.2089 0.063 Uiso 1 1 calc R
C16 C 0.2898(3) 0.2927(3) -0.2881(3) 0.0551(10) Uani 1 1 d .
H16 H 0.2251 0.2784 -0.3114 0.066 Uiso 1 1 calc R
C17 C 0.3535(3) 0.3726(3) -0.3175(2) 0.0455(8) Uani 1 1 d .
C18 C 0.4456(3) 0.3929(3) -0.2788(2) 0.0540(10) Uani 1 1 d .
H18 H 0.4877 0.4473 -0.2941 0.065 Uiso 1 1 calc R
C19 C 0.4781(3) 0.3342(3) -0.2170(2) 0.0502(9) Uani 1 1 d .
H19 H 0.5422 0.3490 -0.1929 0.060 Uiso 1 1 calc R
C20 C 0.3899(10) 0.2785(6) -0.4993(5) 0.140(4) Uani 1 1 d .
H20A H 0.3154 0.2637 -0.5032 0.210 Uiso 1 1 calc R
H20B H 0.4202 0.2402 -0.4582 0.210 Uiso 1 1 calc R
H20C H 0.4242 0.2597 -0.5454 0.210 Uiso 1 1 calc R
C21 C 0.4057(6) 0.3940(5) -0.4847(3) 0.0894(19) Uani 1 1 d .
H21 H 0.3797 0.4282 -0.5304 0.107 Uiso 1 1 calc R
C22 C 0.5186(8) 0.4243(8) -0.4770(5) 0.132(3) Uani 1 1 d .
H22A H 0.5231 0.4965 -0.4681 0.199 Uiso 1 1 calc R
H22B H 0.5556 0.4077 -0.5225 0.199 Uiso 1 1 calc R
H22C H 0.5504 0.3883 -0.4354 0.199 Uiso 1 1 calc R
C23 C 0.1049(6) 0.4755(8) -0.3697(7) 0.140(4) Uani 1 1 d .
H23A H 0.1263 0.4571 -0.3195 0.210 Uiso 1 1 calc R
H23B H 0.0323 0.4559 -0.3780 0.210 Uiso 1 1 calc R
H23C H 0.1118 0.5481 -0.3761 0.210 Uiso 1 1 calc R
C24 C 0.1747(5) 0.4214(4) -0.4257(3) 0.0794(16) Uani 1 1 d .
H24 H 0.1617 0.3482 -0.4189 0.095 Uiso 1 1 calc R
C25 C 0.1458(8) 0.4453(7) -0.5078(5) 0.143(4) Uani 1 1 d .
H25A H 0.1928 0.4090 -0.5407 0.214 Uiso 1 1 calc R
H25B H 0.1526 0.5175 -0.5165 0.214 Uiso 1 1 calc R
H25C H 0.0739 0.4245 -0.5178 0.214 Uiso 1 1 calc R
C26 C 0.3904(3) 0.2208(3) -0.0503(2) 0.0385(7) Uani 1 1 d .
C27 C 0.3007(3) 0.2844(3) -0.0495(2) 0.0450(8) Uani 1 1 d .
H27 H 0.2762 0.3127 -0.0945 0.054 Uiso 1 1 calc R
C28 C 0.2477(3) 0.3062(3) 0.0174(2) 0.0522(9) Uani 1 1 d .
H28 H 0.1879 0.3479 0.0153 0.063 Uiso 1 1 calc R
C29 C 0.2799(3) 0.2687(3) 0.0864(2) 0.0460(8) Uani 1 1 d .
C30 C 0.3727(3) 0.2085(4) 0.0846(2) 0.0518(9) Uani 1 1 d .
H30 H 0.3996 0.1831 0.1298 0.062 Uiso 1 1 calc R
C31 C 0.4255(3) 0.1854(3) 0.0189(2) 0.0484(9) Uani 1 1 d .
H31 H 0.4863 0.1451 0.0213 0.058 Uiso 1 1 calc R
C32 C 0.1702(7) 0.2050(7) 0.3202(3) 0.107(2) Uani 1 1 d .
H32A H 0.1853 0.2723 0.3390 0.161 Uiso 1 1 calc R
H32B H 0.1921 0.1552 0.3569 0.161 Uiso 1 1 calc R
H32C H 0.0953 0.1984 0.3109 0.161 Uiso 1 1 calc R
C33 C 0.2315(4) 0.1873(5) 0.2456(3) 0.0719(13) Uani 1 1 d .
H33 H 0.3074 0.1902 0.2581 0.086 Uiso 1 1 calc R
C34 C 0.2091(7) 0.0795(5) 0.2156(4) 0.101(2) Uani 1 1 d .
H34A H 0.2480 0.0688 0.1699 0.151 Uiso 1 1 calc R
H34B H 0.1345 0.0722 0.2055 0.151 Uiso 1 1 calc R
H34C H 0.2308 0.0300 0.2525 0.151 Uiso 1 1 calc R
C35 C 0.2388(18) 0.5046(12) 0.1609(10) 0.242(9) Uani 1 1 d .
H35A H 0.1675 0.5108 0.1420 0.362 Uiso 1 1 calc R
H35B H 0.2859 0.4907 0.1198 0.362 Uiso 1 1 calc R
H35C H 0.2595 0.5673 0.1850 0.362 Uiso 1 1 calc R
C36 C 0.2443(6) 0.4222(5) 0.2147(4) 0.098(2) Uani 1 1 d .
H36 H 0.1986 0.4386 0.2575 0.117 Uiso 1 1 calc R
C37 C 0.3590(9) 0.4184(8) 0.2419(8) 0.178(5) Uani 1 1 d .
H37A H 0.3668 0.3654 0.2790 0.268 Uiso 1 1 calc R
H37B H 0.3780 0.4830 0.2639 0.268 Uiso 1 1 calc R
H37C H 0.4046 0.4044 0.2001 0.268 Uiso 1 1 calc R
C38 C 0.4106(2) 0.0716(3) -0.14143(19) 0.0370(7) Uani 1 1 d .
C39 C 0.3500(3) 0.0116(3) -0.0940(2) 0.0445(8) Uani 1 1 d .
H39 H 0.3304 0.0375 -0.0473 0.053 Uiso 1 1 calc R
C40 C 0.3174(3) -0.0871(3) -0.1144(2) 0.0500(9) Uani 1 1 d .
H40 H 0.2755 -0.1242 -0.0811 0.060 Uiso 1 1 calc R
C41 C 0.3453(3) -0.1315(3) -0.1824(2) 0.0441(8) Uani 1 1 d .
C42 C 0.4072(3) -0.0707(3) -0.2303(2) 0.0466(8) Uani 1 1 d .
H42 H 0.4281 -0.0972 -0.2766 0.056 Uiso 1 1 calc R
C43 C 0.4387(3) 0.0289(3) -0.2106(2) 0.0438(8) Uani 1 1 d .
H43 H 0.4789 0.0671 -0.2442 0.053 Uiso 1 1 calc R
C44 C 0.0803(5) -0.1930(7) -0.2092(5) 0.114(3) Uani 1 1 d .
H44A H 0.0741 -0.2336 -0.1644 0.171 Uiso 1 1 calc R
H44B H 0.0129 -0.1906 -0.2349 0.171 Uiso 1 1 calc R
H44C H 0.1018 -0.1249 -0.1959 0.171 Uiso 1 1 calc R
C45 C 0.1632(4) -0.2405(4) -0.2610(3) 0.0709(13) Uani 1 1 d .
H45 H 0.1366 -0.3083 -0.2754 0.085 Uiso 1 1 calc R
C46 C 0.1770(6) -0.1795(7) -0.3344(5) 0.124(3) Uani 1 1 d .
H46A H 0.2294 -0.2121 -0.3652 0.186 Uiso 1 1 calc R
H46B H 0.1996 -0.1112 -0.3226 0.186 Uiso 1 1 calc R
H46C H 0.1105 -0.1771 -0.3613 0.186 Uiso 1 1 calc R
C47 C 0.3848(6) -0.3774(6) -0.0963(5) 0.106(2) Uani 1 1 d .
H47A H 0.4220 -0.3158 -0.0831 0.159 Uiso 1 1 calc R
H47B H 0.4259 -0.4156 -0.1319 0.159 Uiso 1 1 calc R
H47C H 0.3739 -0.4177 -0.0518 0.159 Uiso 1 1 calc R
C48 C 0.2781(4) -0.3503(3) -0.1313(3) 0.0636(12) Uani 1 1 d .
H48 H 0.2362 -0.3151 -0.0929 0.076 Uiso 1 1 calc R
C49 C 0.2187(6) -0.4503(4) -0.1525(4) 0.0920(19) Uani 1 1 d .
H49A H 0.1510 -0.4338 -0.1747 0.138 Uiso 1 1 calc R
H49B H 0.2082 -0.4906 -0.1080 0.138 Uiso 1 1 calc R
H49C H 0.2601 -0.4884 -0.1880 0.138 Uiso 1 1 calc R
C50 C 0.6098(19) 0.9076(17) 0.0414(14) 0.278(13) Uani 1 1 d D
H50A H 0.6553 0.9639 0.0543 0.418 Uiso 1 1 calc R
H50B H 0.5783 0.9194 -0.0073 0.418 Uiso 1 1 calc R
H50C H 0.6507 0.8457 0.0402 0.418 Uiso 1 1 calc R
C51 C 0.526(2) 0.8982(18) 0.0975(11) 0.328(19) Uani 1 1 d D
H51A H 0.4855 0.9609 0.0990 0.394 Uiso 1 1 calc R
H51B H 0.5584 0.8878 0.1469 0.394 Uiso 1 1 calc R
C52 C 0.452(2) 0.808(2) 0.0788(12) 0.49(4) Uani 1 1 d D
H52A H 0.4375 0.8032 0.0251 0.588 Uiso 1 1 calc R
H52B H 0.4815 0.7434 0.0964 0.588 Uiso 1 1 calc R
C53 C 0.354(2) 0.838(2) 0.1228(14) 0.46(4) Uani 1 1 d D
H53A H 0.3674 0.8276 0.1762 0.550 Uiso 1 1 calc R
H53B H 0.3399 0.9101 0.1150 0.550 Uiso 1 1 calc R
C54 C 0.256(2) 0.778(3) 0.1002(11) 0.43(3) Uani 1 1 d D
H54A H 0.2723 0.7053 0.0984 0.521 Uiso 1 1 calc R
H54B H 0.2309 0.7993 0.0509 0.521 Uiso 1 1 calc R
C55 C 0.174(2) 0.8002(15) 0.1601(18) 0.327(17) Uani 1 1 d D
H55A H 0.1101 0.7638 0.1486 0.490 Uiso 1 1 calc R
H55B H 0.1601 0.8722 0.1613 0.490 Uiso 1 1 calc R
H55C H 0.2011 0.7786 0.2084 0.490 Uiso 1 1 calc R
O1 O 0.9463(3) 0.2775(3) 0.02490(19) 0.0668(9) Uani 1 1 d D
O2 O 0.3425(3) 0.5654(2) -0.3947(2) 0.0650(8) Uani 1 1 d D
O3 O 0.0777(3) 0.2921(4) 0.1535(2) 0.0794(11) Uani 1 1 d D
O4 O 0.3800(3) -0.3091(3) -0.2736(2) 0.0664(9) Uani 1 1 d D
Si1 Si 0.93198(8) 0.19161(9) -0.04264(6) 0.0481(3) Uani 1 1 d .
Si2 Si 0.31850(9) 0.44154(8) -0.40620(6) 0.0504(3) Uani 1 1 d .
Si3 Si 0.20449(8) 0.29347(10) 0.17563(6) 0.0512(3) Uani 1 1 d .
Si4 Si 0.29330(8) -0.26051(8) -0.21324(7) 0.0471(3) Uani 1 1 d .
H1 H 0.992(3) 0.271(4) 0.051(3) 0.071 Uiso 1 1 d D
H2 H 0.377(3) 0.598(3) -0.417(2) 0.050 Uiso 1 1 d D
H3A H 0.033(4) 0.294(4) 0.181(3) 0.075 Uiso 1 1 d D
H4A H 0.361(5) -0.348(3) -0.301(3) 0.075 Uiso 1 1 d D

loop_
_atom_site_aniso_label
_atom_site_aniso_U_11
_atom_site_aniso_U_22
_atom_site_aniso_U_33
_atom_site_aniso_U_23
_atom_site_aniso_U_13
_atom_site_aniso_U_12
C1 0.0286(15) 0.0420(17) 0.0382(16) -0.0044(13) -0.0030(13) -0.0022(12)
C2 0.0306(15) 0.0407(17) 0.0365(16) -0.0024(13) -0.0005(13) 0.0013(13)
C3 0.0361(18) 0.043(2) 0.076(3) -0.0124(18) -0.0111(18) 0.0025(15)
C4 0.0374(19) 0.047(2) 0.067(2) -0.0115(18) -0.0105(18) -0.0015(15)
C5 0.0298(16) 0.055(2) 0.0483(19) -0.0063(16) -0.0019(14) 0.0003(14)
C6 0.0358(18) 0.057(2) 0.069(3) -0.024(2) -0.0113(17) 0.0104(16)
C7 0.0351(18) 0.049(2) 0.068(2) -0.0198(19) -0.0063(17) 0.0006(15)
C8 0.097(5) 0.215(10) 0.077(4) -0.042(5) 0.027(4) -0.027(6)
C9 0.045(2) 0.136(5) 0.059(3) -0.010(3) 0.001(2) -0.022(3)
C10 0.154(8) 0.160(9) 0.125(7) 0.046(6) 0.022(6) -0.050(7)
C11 0.142(7) 0.116(6) 0.106(5) 0.042(5) -0.003(5) 0.023(5)
C12 0.062(3) 0.072(3) 0.078(3) -0.013(3) -0.011(2) 0.015(2)
C13 0.075(4) 0.130(7) 0.203(10) 0.011(6) -0.048(5) 0.030(4)
C14 0.0345(16) 0.0415(18) 0.0378(16) 0.0026(14) -0.0005(13) 0.0010(13)
C15 0.043(2) 0.060(2) 0.054(2) 0.0153(19) -0.0101(17) -0.0154(17)
C16 0.045(2) 0.062(2) 0.059(2) 0.015(2) -0.0186(18) -0.0129(18)
C17 0.046(2) 0.049(2) 0.0414(18) 0.0035(15) -0.0027(15) -0.0034(16)
C18 0.050(2) 0.053(2) 0.059(2) 0.0112(19) -0.0001(18) -0.0147(17)
C19 0.0427(19) 0.057(2) 0.051(2) 0.0092(18) -0.0086(16) -0.0104(17)
C20 0.227(12) 0.095(5) 0.100(5) -0.033(4) 0.037(7) 0.014(6)
C21 0.129(6) 0.088(4) 0.052(3) -0.007(3) 0.018(3) -0.006(4)
C22 0.141(8) 0.141(7) 0.117(6) 0.006(5) 0.062(6) 0.013(6)
C23 0.066(4) 0.146(8) 0.209(11) -0.036(7) -0.031(5) 0.008(4)
C24 0.078(3) 0.065(3) 0.093(4) 0.017(3) -0.045(3) -0.016(3)
C25 0.144(7) 0.144(7) 0.138(7) 0.060(6) -0.093(6) -0.055(6)
C26 0.0305(15) 0.0412(18) 0.0436(17) -0.0052(14) -0.0038(13) -0.0013(13)
C27 0.0400(19) 0.050(2) 0.0446(18) 0.0062(16) 0.0011(15) 0.0088(15)
C28 0.0396(19) 0.058(2) 0.059(2) 0.0033(18) 0.0037(17) 0.0179(17)
C29 0.0373(18) 0.053(2) 0.048(2) -0.0043(16) 0.0030(15) 0.0030(15)
C30 0.0407(19) 0.075(3) 0.0392(18) -0.0016(18) -0.0059(15) 0.0079(18)
C31 0.0414(19) 0.062(2) 0.0418(18) -0.0014(17) -0.0049(15) 0.0161(16)
C32 0.132(6) 0.139(6) 0.051(3) 0.005(3) 0.019(3) -0.022(5)
C33 0.067(3) 0.092(4) 0.057(3) 0.010(2) 0.000(2) 0.001(3)
C34 0.132(6) 0.082(4) 0.089(4) 0.021(3) 0.033(4) 0.001(4)
C35 0.36(3) 0.142(11) 0.222(17) 0.023(11) 0.033(17) 0.017(13)
C36 0.105(5) 0.083(4) 0.106(5) -0.030(4) 0.024(4) 0.000(3)
C37 0.138(8) 0.149(9) 0.247(13) -0.087(9) -0.068(9) -0.033(7)
C38 0.0286(15) 0.0404(17) 0.0418(16) -0.0009(14) -0.0053(13) -0.0031(12)
C39 0.0453(19) 0.0453(19) 0.0428(18) -0.0041(15) 0.0052(15) -0.0035(15)
C40 0.051(2) 0.049(2) 0.050(2) -0.0006(17) 0.0104(17) -0.0110(16)
C41 0.0379(18) 0.0445(19) 0.050(2) -0.0018(16) -0.0036(15) -0.0050(15)
C42 0.048(2) 0.057(2) 0.0357(17) -0.0070(15) 0.0002(15) -0.0084(16)
C43 0.0418(18) 0.050(2) 0.0399(17) -0.0013(15) 0.0023(15) -0.0130(15)
C44 0.055(3) 0.153(7) 0.135(6) -0.021(5) -0.009(4) 0.014(4)
C45 0.051(2) 0.076(3) 0.085(3) -0.005(3) -0.015(2) -0.017(2)
C46 0.093(5) 0.154(7) 0.124(6) 0.055(6) -0.049(5) -0.019(5)
C47 0.117(6) 0.097(5) 0.102(5) 0.028(4) -0.018(4) -0.003(4)
C48 0.085(3) 0.047(2) 0.059(2) -0.0007(19) 0.008(2) -0.007(2)
C49 0.116(5) 0.050(3) 0.111(5) -0.001(3) 0.016(4) -0.020(3)
C50 0.34(3) 0.26(2) 0.24(2) 0.101(19) 0.05(2) 0.07(2)
C51 0.62(6) 0.22(2) 0.140(13) -0.021(15) -0.03(3) 0.05(3)
C52 0.77(9) 0.38(4) 0.32(4) -0.20(3) -0.37(5) 0.35(5)
C53 0.69(8) 0.34(4) 0.34(4) -0.20(4) -0.31(5) 0.30(5)
C54 0.43(5) 0.75(7) 0.118(12) 0.00(3) 0.00(2) -0.11(5)
C55 0.39(4) 0.171(14) 0.42(4) -0.070(18) 0.23(3) -0.075(18)
O1 0.0550(19) 0.081(2) 0.064(2) -0.0259(17) -0.0176(15) 0.0057(16)
O2 0.079(2) 0.0479(17) 0.068(2) 0.0077(14) -0.0068(17) -0.0188(15)
O3 0.0396(16) 0.136(3) 0.063(2) -0.005(2) -0.0001(14) 0.0147(19)
O4 0.067(2) 0.0614(19) 0.071(2) -0.0203(16) 0.0168(17) -0.0152(15)
Si1 0.0315(5) 0.0629(7) 0.0498(6) -0.0138(5) -0.0050(4) 0.0032(4)
Si2 0.0626(7) 0.0463(6) 0.0420(5) 0.0042(5) -0.0090(5) -0.0082(5)
Si3 0.0409(5) 0.0675(7) 0.0453(5) -0.0045(5) 0.0038(4) 0.0048(5)
Si4 0.0432(5) 0.0443(5) 0.0540(6) -0.0064(5) 0.0028(4) -0.0098(4)

loop_
_atom_type_symbol
_atom_type_description
_atom_type_scat_dispersion_real
_atom_type_scat_dispersion_imag
_atom_type_scat_source
C C 0.0033 0.0016 'International Tables Vol C Tables 4.2.6.8 and 6.1.1.4'
H H 0.0000 0.0000 'International Tables Vol C Tables 4.2.6.8 and 6.1.1.4'
O O 0.0106 0.0060 'International Tables Vol C Tables 4.2.6.8 and 6.1.1.4'
Si Si 0.0817 0.0704 'International Tables Vol C Tables 4.2.6.8 and 6.1.1.4'

loop_
_geom_angle_atom_site_label_1
_geom_angle_atom_site_label_2
_geom_angle_atom_site_label_3
_geom_angle
C14 C1 C2 111.3(3)
C14 C1 C26 110.4(3)
C2 C1 C26 108.1(3)
C14 C1 C38 108.5(3)
C2 C1 C38 109.5(3)
C26 C1 C38 109.0(3)
C7 C2 C3 117.2(3)
C7 C2 C1 123.6(3)
C3 C2 C1 119.0(3)
C4 C3 C2 121.0(4)
C3 C4 C5 121.8(4)
C6 C5 C4 116.2(3)
C6 C5 Si1 121.2(3)
C4 C5 Si1 122.6(3)
C7 C6 C5 122.1(3)
C6 C7 C2 121.8(3)
C8 C9 C10 112.5(7)
C8 C9 Si1 111.8(5)
C10 C9 Si1 111.6(5)
C13 C12 C11 113.1(7)
C13 C12 Si1 112.5(5)
C11 C12 Si1 112.5(4)
C15 C14 C19 117.8(3)
C15 C14 C1 118.3(3)
C19 C14 C1 123.9(3)
C14 C15 C16 120.9(4)
C15 C16 C17 122.4(4)
C18 C17 C16 116.0(3)
C18 C17 Si2 121.5(3)
C16 C17 Si2 122.4(3)
C17 C18 C19 121.9(4)
C18 C19 C14 120.8(4)
C22 C21 C20 113.5(7)
C22 C21 Si2 114.1(5)
C20 C21 Si2 111.8(5)
C23 C24 C25 113.3(7)
C23 C24 Si2 112.5(4)
C25 C24 Si2 111.8(5)
C31 C26 C27 116.2(3)
C31 C26 C1 119.4(3)
C27 C26 C1 124.3(3)
C28 C27 C26 121.3(3)
C29 C28 C27 122.9(3)
C28 C29 C30 114.7(3)
C28 C29 Si3 122.6(3)
C30 C29 Si3 122.6(3)
C31 C30 C29 123.1(4)
C30 C31 C26 121.6(3)
C34 C33 C32 109.9(5)
C34 C33 Si3 114.6(4)
C32 C33 Si3 111.2(5)
C35 C36 C37 106.0(11)
C35 C36 Si3 114.4(9)
C37 C36 Si3 109.6(5)
C39 C38 C43 116.8(3)
C39 C38 C1 124.5(3)
C43 C38 C1 118.7(3)
C38 C39 C40 121.9(3)
C41 C40 C39 122.2(3)
C40 C41 C42 115.8(3)
C40 C41 Si4 122.4(3)
C42 C41 Si4 121.5(3)
C41 C42 C43 122.1(3)
C38 C43 C42 121.1(3)
C44 C45 C46 112.3(6)
C44 C45 Si4 112.8(4)
C46 C45 Si4 110.8(4)
C47 C48 C49 109.0(5)
C47 C48 Si4 111.5(4)
C49 C48 Si4 113.1(4)
C50 C51 C52 110.9(18)
C53 C52 C51 100.7(16)
C54 C53 C52 113.0(18)
C53 C54 C55 106(2)
O1 Si1 C5 106.69(17)
O1 Si1 C9 108.7(2)
C5 Si1 C9 110.9(2)
O1 Si1 C12 111.5(2)
C5 Si1 C12 109.1(2)
C9 Si1 C12 109.9(3)
O2 Si2 C24 109.7(2)
O2 Si2 C17 109.10(18)
C24 Si2 C17 108.2(2)
O2 Si2 C21 107.9(2)
C24 Si2 C21 112.8(3)
C17 Si2 C21 109.2(3)
O3 Si3 C29 107.05(18)
O3 Si3 C36 110.7(3)
C29 Si3 C36 109.2(3)
O3 Si3 C33 108.6(2)
C29 Si3 C33 109.6(2)
C36 Si3 C33 111.7(3)
O4 Si4 C45 110.0(2)
O4 Si4 C48 109.3(2)
C45 Si4 C48 110.2(2)
O4 Si4 C41 107.48(16)
C45 Si4 C41 108.0(2)
C48 Si4 C41 111.84(19)

loop_
_geom_bond_atom_site_label_1
_geom_bond_atom_site_label_2
_geom_bond_distance
C1 C14 1.551(5)
C1 C2 1.553(4)
C1 C26 1.554(5)
C1 C38 1.575(5)
C2 C7 1.387(5)
C2 C3 1.404(5)
C3 C4 1.383(5)
C4 C5 1.418(5)
C5 C6 1.389(5)
C5 Si1 1.862(4)
C6 C7 1.386(5)
C8 C9 1.528(10)
C9 C10 1.535(12)
C9 Si1 1.876(5)
C11 C12 1.513(10)
C12 C13 1.509(9)
C12 Si1 1.885(6)
C14 C15 1.371(5)
C14 C19 1.399(5)
C15 C16 1.374(6)
C16 C17 1.418(6)
C17 C18 1.369(6)
C17 Si2 1.864(4)
C18 C19 1.397(6)
C20 C21 1.546(10)
C21 C22 1.481(12)
C21 Si2 1.885(6)
C23 C24 1.508(11)
C24 C25 1.530(9)
C24 Si2 1.859(5)
C26 C31 1.381(5)
C26 C27 1.404(5)
C27 C28 1.396(5)
C28 C29 1.375(6)
C29 C30 1.410(5)
C29 Si3 1.881(4)
C30 C31 1.379(5)
C32 C33 1.555(8)
C33 C34 1.532(9)
C33 Si3 1.891(5)
C35 C36 1.441(16)
C36 C37 1.520(12)
C36 Si3 1.888(7)
C38 C39 1.384(5)
C38 C43 1.396(5)
C39 C40 1.402(5)
C40 C41 1.386(5)
C41 C42 1.404(5)
C41 Si4 1.890(4)
C42 C43 1.406(5)
C44 C45 1.529(9)
C45 C46 1.538(9)
C45 Si4 1.856(5)
C47 C48 1.517(9)
C48 C49 1.552(7)
C48 Si4 1.879(5)
C50 C51 1.457(16)
C51 C52 1.542(17)
C52 C53 1.524(17)
C53 C54 1.507(18)
C54 C55 1.517(17)
O1 Si1 1.652(3)
O2 Si2 1.660(3)
O3 Si3 1.641(3)
O4 Si4 1.661(3)

loop_
_geom_torsion_atom_site_label_1
_geom_torsion_atom_site_label_2
_geom_torsion_atom_site_label_3
_geom_torsion_atom_site_label_4
_geom_torsion
C14 C1 C2 C7 -111.0(4)
C26 C1 C2 C7 127.6(4)
C38 C1 C2 C7 9.0(5)
C14 C1 C2 C3 73.5(4)
C26 C1 C2 C3 -47.9(4)
C38 C1 C2 C3 -166.6(3)
C7 C2 C3 C4 -1.0(6)
C1 C2 C3 C4 174.8(4)
C2 C3 C4 C5 1.4(7)
C3 C4 C5 C6 -0.1(6)
C3 C4 C5 Si1 -179.3(3)
C4 C5 C6 C7 -1.4(7)
Si1 C5 C6 C7 177.7(4)
C5 C6 C7 C2 1.8(7)
C3 C2 C7 C6 -0.5(6)
C1 C2 C7 C6 -176.2(4)
C2 C1 C14 C15 159.0(3)
C26 C1 C14 C15 -80.9(4)
C38 C1 C14 C15 38.5(4)
C2 C1 C14 C19 -21.8(5)
C26 C1 C14 C19 98.3(4)
C38 C1 C14 C19 -142.4(4)
C19 C14 C15 C16 2.7(6)
C1 C14 C15 C16 -178.1(4)
C14 C15 C16 C17 -0.6(7)
C15 C16 C17 C18 -2.7(7)
C15 C16 C17 Si2 174.0(4)
C16 C17 C18 C19 3.9(6)
Si2 C17 C18 C19 -172.9(3)
C17 C18 C19 C14 -1.9(7)
C15 C14 C19 C18 -1.6(6)
C1 C14 C19 C18 179.3(4)
C14 C1 C26 C31 -165.0(3)
C2 C1 C26 C31 -43.0(4)
C38 C1 C26 C31 75.9(4)
C14 C1 C26 C27 18.5(5)
C2 C1 C26 C27 140.5(3)
C38 C1 C26 C27 -100.5(4)
C31 C26 C27 C28 -3.0(6)
C1 C26 C27 C28 173.5(4)
C26 C27 C28 C29 1.0(7)
C27 C28 C29 C30 1.6(6)
C27 C28 C29 Si3 -177.2(3)
C28 C29 C30 C31 -2.2(6)
Si3 C29 C30 C31 176.5(3)
C29 C30 C31 C26 0.2(7)
C27 C26 C31 C30 2.4(6)
C1 C26 C31 C30 -174.3(4)
C14 C1 C38 C39 -128.3(3)
C2 C1 C38 C39 110.0(4)
C26 C1 C38 C39 -8.1(4)
C14 C1 C38 C43 50.2(4)
C2 C1 C38 C43 -71.5(4)
C26 C1 C38 C43 170.4(3)
C43 C38 C39 C40 -0.5(5)
C1 C38 C39 C40 178.0(3)
C38 C39 C40 C41 1.3(6)
C39 C40 C41 C42 -0.9(6)
C39 C40 C41 Si4 -175.4(3)
C40 C41 C42 C43 -0.1(6)
Si4 C41 C42 C43 174.4(3)
C39 C38 C43 C42 -0.5(5)
C1 C38 C43 C42 -179.1(3)
C41 C42 C43 C38 0.8(6)
C50 C51 C52 C53 -159(2)
C51 C52 C53 C54 165(2)
C52 C53 C54 C55 168(2)
C6 C5 Si1 O1 -156.4(4)
C4 C5 Si1 O1 22.7(4)
C6 C5 Si1 C9 85.3(4)
C4 C5 Si1 C9 -95.6(4)
C6 C5 Si1 C12 -35.9(4)
C4 C5 Si1 C12 143.2(4)
C8 C9 Si1 O1 174.5(5)
C10 C9 Si1 O1 -58.5(6)
C8 C9 Si1 C5 -68.5(6)
C10 C9 Si1 C5 58.5(6)
C8 C9 Si1 C12 52.2(6)
C10 C9 Si1 C12 179.2(5)
C13 C12 Si1 O1 -71.7(6)
C11 C12 Si1 O1 57.3(6)
C13 C12 Si1 C5 170.7(6)
C11 C12 Si1 C5 -60.2(6)
C13 C12 Si1 C9 48.9(6)
C11 C12 Si1 C9 177.9(5)
C23 C24 Si2 O2 -49.8(6)
C25 C24 Si2 O2 79.0(6)
C23 C24 Si2 C17 69.1(6)
C25 C24 Si2 C17 -162.1(5)
C23 C24 Si2 C21 -170.0(6)
C25 C24 Si2 C21 -41.2(6)
C18 C17 Si2 O2 -44.5(4)
C16 C17 Si2 O2 138.9(4)
C18 C17 Si2 C24 -163.8(4)
C16 C17 Si2 C24 19.6(5)
C18 C17 Si2 C21 73.1(4)
C16 C17 Si2 C21 -103.5(4)
C22 C21 Si2 O2 49.0(6)
C20 C21 Si2 O2 179.4(6)
C22 C21 Si2 C24 170.2(6)
C20 C21 Si2 C24 -59.3(7)
C22 C21 Si2 C17 -69.5(6)
C20 C21 Si2 C17 61.0(6)
C28 C29 Si3 O3 36.6(4)
C30 C29 Si3 O3 -142.1(4)
C28 C29 Si3 C36 -83.2(5)
C30 C29 Si3 C36 98.1(4)
C28 C29 Si3 C33 154.2(4)
C30 C29 Si3 C33 -24.5(4)
C35 C36 Si3 O3 -66.7(11)
C37 C36 Si3 O3 174.4(7)
C35 C36 Si3 C29 50.9(11)
C37 C36 Si3 C29 -68.0(8)
C35 C36 Si3 C33 172.3(10)
C37 C36 Si3 C33 53.4(8)
C34 C33 Si3 O3 62.2(5)
C32 C33 Si3 O3 -63.2(5)
C34 C33 Si3 C29 -54.4(5)
C32 C33 Si3 C29 -179.9(4)
C34 C33 Si3 C36 -175.6(5)
C32 C33 Si3 C36 59.0(5)
C44 C45 Si4 O4 -178.4(5)
C46 C45 Si4 O4 -51.6(6)
C44 C45 Si4 C48 61.1(5)
C46 C45 Si4 C48 -172.1(5)
C44 C45 Si4 C41 -61.4(5)
C46 C45 Si4 C41 65.4(6)
C47 C48 Si4 O4 52.8(5)
C49 C48 Si4 O4 -70.5(4)
C47 C48 Si4 C45 173.8(4)
C49 C48 Si4 C45 50.5(5)
C47 C48 Si4 C41 -66.1(5)
C49 C48 Si4 C41 170.7(4)
C40 C41 Si4 O4 -155.4(3)
C42 C41 Si4 O4 30.4(4)
C40 C41 Si4 C45 86.0(4)
C42 C41 Si4 C45 -88.2(4)
C40 C41 Si4 C48 -35.5(4)
C42 C41 Si4 C48 150.4(3)
